data_7152630
loop_
_publ_author_name
'Lari, Alberth'
'Pitak, Matuesz B.'
'Coles, Simon J.'
'Rees, Gregory J.'
'Day, Stephen P.'
'Smith, Mark E.'
'Hanna, John V.'
'Wallis, John D.'

_publ_section_title
;
 Models for incomplete nucleophilic attack on a protonated carbonyl group
 and electron-deficient alkenes: salts and zwitterions from
 1-dimethylamino-naphthalene-8-carbaldehyde.
;
_journal_issue 38
_journal_name_full 'Organic &amp; biomolecular chemistry'
_journal_page_first 7763
_journal_page_last 7779
_journal_paper_doi 10.1039/c2ob25929j
_journal_volume 10
_journal_year 2012
_chemical_formula_moiety 'C19 H19 N3 O3'
_chemical_formula_sum 'C19 H19 N3 O3'
_chemical_formula_weight 337.37
_chemical_name_systematic ?
_space_group_IT_number 2
_symmetry_cell_setting triclinic
_symmetry_space_group_name_Hall '-P 1'
_symmetry_space_group_name_H-M 'P -1'
_atom_sites_solution_hydrogens geom
_atom_sites_solution_primary direct
_atom_sites_solution_secondary difmap
_audit_creation_method SHELXL-97
_cell_angle_alpha 89.456(3)
_cell_angle_beta 85.190(2)
_cell_angle_gamma 65.248(3)
_cell_formula_units_Z 2
_cell_length_a 8.3360(4)
_cell_length_b 8.7036(3)
_cell_length_c 12.1220(6)
_cell_measurement_reflns_used 19881
_cell_measurement_temperature 120(2)
_cell_measurement_theta_max 27.48
_cell_measurement_theta_min 2.91
_cell_volume 795.56(6)
_computing_cell_refinement 'DENZO (Otwinowski & Minor, 1997) & COLLECT (Hooft, R.W.W., 1998)'
_computing_data_collection 'COLLECT (Hooft, R.W.W., 1998)'
_computing_data_reduction 'DENZO (Otwinowski & Minor, 1997) & COLLECT (Hooft, R.W.W., 1998)'
_computing_structure_refinement 'SHELXL-97 (Sheldrick, 1997)'
_computing_structure_solution 'SHELXS-97 (Sheldrick, 1990)'
_diffrn_ambient_temperature 120(2)
_diffrn_detector_area_resol_mean 9.091
_diffrn_measured_fraction_theta_full 0.996
_diffrn_measured_fraction_theta_max 0.992
_diffrn_measurement_device_type
;
Bruker-Nonius Roper CCD camera on \k-goniostat
;
_diffrn_measurement_method '\f & \w scans'
_diffrn_radiation_monochromator graphite
_diffrn_radiation_source 'Bruker-Nonius FR591 rotating anode'
_diffrn_radiation_type MoK\a
_diffrn_radiation_wavelength 0.71073
_diffrn_reflns_av_R_equivalents 0.0420
_diffrn_reflns_av_sigmaI/netI 0.0391
_diffrn_reflns_limit_h_max 10
_diffrn_reflns_limit_h_min -10
_diffrn_reflns_limit_k_max 11
_diffrn_reflns_limit_k_min -11
_diffrn_reflns_limit_l_max 15
_diffrn_reflns_limit_l_min -15
_diffrn_reflns_number 16118
_diffrn_reflns_theta_full 27.50
_diffrn_reflns_theta_max 27.57
_diffrn_reflns_theta_min 3.04
_exptl_absorpt_coefficient_mu 0.097
_exptl_absorpt_correction_T_max 0.746
_exptl_absorpt_correction_T_min 0.645
_exptl_absorpt_correction_type multi-scan
_exptl_absorpt_process_details 'SADABS 2007/2 (Sheldrick, G.M., 2007)'
_exptl_crystal_colour colourless
_exptl_crystal_density_diffrn 1.408
_exptl_crystal_density_method 'not measured'
_exptl_crystal_description plate
_exptl_crystal_F_000 356
_exptl_crystal_size_max 0.46
_exptl_crystal_size_mid 0.38
_exptl_crystal_size_min 0.07
_refine_diff_density_max 0.394
_refine_diff_density_min -0.452
_refine_diff_density_rms 0.149
_refine_ls_extinction_method none
_refine_ls_goodness_of_fit_ref 1.108
_refine_ls_hydrogen_treatment constr
_refine_ls_matrix_type full
_refine_ls_number_parameters 230
_refine_ls_number_reflns 3656
_refine_ls_number_restraints 0
_refine_ls_restrained_S_all 1.108
_refine_ls_R_factor_all 0.0631
_refine_ls_R_factor_gt 0.0489
_refine_ls_shift/su_max 0.000
_refine_ls_shift/su_mean 0.000
_refine_ls_structure_factor_coef Fsqd
_refine_ls_weighting_details 'calc w=1/[\s^2^(Fo^2^)+(0.0736P)^2^+0.1386P] where P=(Fo^2^+2Fc^2^)/3'
_refine_ls_weighting_scheme calc
_refine_ls_wR_factor_gt 0.1265
_refine_ls_wR_factor_ref 0.1350
_reflns_number_gt 2967
_reflns_number_total 3656
_reflns_threshold_expression >2sigma(I)
_cod_data_source_file c2ob25929j.txt
_cod_data_source_block compound_12
_cod_original_sg_symbol_H-M P-1
_cod_database_code 7152630

loop_
_symmetry_equiv_pos_as_xyz
'x, y, z'
'-x, -y, -z'

loop_
_atom_site_label
_atom_site_type_symbol
_atom_site_fract_x
_atom_site_fract_y
_atom_site_fract_z
_atom_site_U_iso_or_equiv
_atom_site_adp_type
_atom_site_occupancy
_atom_site_symmetry_multiplicity
_atom_site_calc_flag
_atom_site_refinement_flags
O1 O 1.26715(14) 0.03266(13) 0.19876(9) 0.0218(3) Uani 1 1 d .
O2 O 0.73167(14) 0.24432(13) 0.05345(8) 0.0216(3) Uani 1 1 d .
O3 O 0.88786(14) -0.24745(13) 0.23948(9) 0.0235(3) Uani 1 1 d .
N1 N 1.36070(16) -0.41177(14) 0.24705(9) 0.0171(3) Uani 1 1 d .
N2 N 1.00091(16) 0.13595(14) 0.12375(10) 0.0168(3) Uani 1 1 d .
N3 N 0.81517(15) -0.00592(15) 0.14194(10) 0.0172(3) Uani 1 1 d .
C1 C 1.40165(19) -0.53018(18) 0.34039(12) 0.0176(3) Uani 1 1 d .
C2 C 1.5311(2) -0.69053(19) 0.34403(12) 0.0226(3) Uani 1 1 d .
H2 H 1.6218 -0.7381 0.2853 0.027 Uiso 1 1 calc R
C3 C 1.5233(2) -0.78320(19) 0.44046(13) 0.0242(3) Uani 1 1 d .
H3 H 1.6117 -0.8952 0.4456 0.029 Uiso 1 1 calc R
C4 C 1.3931(2) -0.71716(18) 0.52631(12) 0.0225(3) Uani 1 1 d .
H4 H 1.3913 -0.7848 0.5880 0.027 Uiso 1 1 calc R
C5 C 1.1176(2) -0.45971(19) 0.60354(12) 0.0208(3) Uani 1 1 d .
H5 H 1.1037 -0.5128 0.6703 0.025 Uiso 1 1 calc R
C6 C 0.9987(2) -0.29711(19) 0.58464(12) 0.0207(3) Uani 1 1 d .
H6 H 0.9034 -0.2402 0.6392 0.025 Uiso 1 1 calc R
C7 C 1.01306(19) -0.21083(18) 0.48643(12) 0.0189(3) Uani 1 1 d .
H7 H 0.9290 -0.0986 0.4756 0.023 Uiso 1 1 calc R
C8 C 1.15039(19) -0.29310(17) 0.40810(11) 0.0169(3) Uani 1 1 d .
C9 C 1.27059(19) -0.45881(18) 0.42761(11) 0.0172(3) Uani 1 1 d .
C10 C 1.2608(2) -0.54799(18) 0.52340(11) 0.0187(3) Uani 1 1 d .
C11 C 1.2830(2) -0.47792(18) 0.16151(12) 0.0211(3) Uani 1 1 d .
H11A H 1.3707 -0.5892 0.1333 0.032 Uiso 1 1 calc R
H11B H 1.2506 -0.3994 0.1003 0.032 Uiso 1 1 calc R
H11C H 1.1771 -0.4884 0.1952 0.032 Uiso 1 1 calc R
C12 C 1.5164(2) -0.38782(19) 0.19307(13) 0.0221(3) Uani 1 1 d .
H12A H 1.5752 -0.3557 0.2495 0.033 Uiso 1 1 calc R
H12B H 1.4759 -0.2983 0.1388 0.033 Uiso 1 1 calc R
H12C H 1.6002 -0.4938 0.1555 0.033 Uiso 1 1 calc R
C13 C 1.21523(18) -0.23355(17) 0.30319(11) 0.0166(3) Uani 1 1 d .
H13 H 1.2847 -0.1719 0.3273 0.020 Uiso 1 1 calc R
C14 C 1.08958(18) -0.11916(17) 0.22825(11) 0.0165(3) Uani 1 1 d .
C15 C 0.93230(19) -0.13341(17) 0.20732(11) 0.0173(3) Uani 1 1 d .
C16 C 0.84328(19) 0.13086(17) 0.10325(11) 0.0164(3) Uani 1 1 d .
C17 C 1.13065(18) 0.01397(17) 0.18505(11) 0.0162(3) Uani 1 1 d .
C18 C 0.6502(2) -0.0143(2) 0.11654(13) 0.0243(3) Uani 1 1 d .
H18A H 0.5523 0.0601 0.1685 0.036 Uiso 1 1 calc R
H18B H 0.6625 -0.1309 0.1234 0.036 Uiso 1 1 calc R
H18C H 0.6253 0.0223 0.0407 0.036 Uiso 1 1 calc R
C19 C 1.0284(2) 0.28417(18) 0.08458(12) 0.0214(3) Uani 1 1 d .
H19A H 1.0138 0.2959 0.0051 0.032 Uiso 1 1 calc R
H19B H 1.1483 0.2693 0.0978 0.032 Uiso 1 1 calc R
H19C H 0.9413 0.3861 0.1247 0.032 Uiso 1 1 calc R

loop_
_atom_site_aniso_label
_atom_site_aniso_U_11
_atom_site_aniso_U_22
_atom_site_aniso_U_33
_atom_site_aniso_U_23
_atom_site_aniso_U_13
_atom_site_aniso_U_12
O1 0.0165(5) 0.0235(6) 0.0275(6) 0.0031(4) -0.0025(4) -0.0104(4)
O2 0.0195(6) 0.0202(5) 0.0226(5) 0.0050(4) -0.0047(4) -0.0055(4)
O3 0.0225(6) 0.0224(6) 0.0300(6) 0.0087(4) -0.0065(5) -0.0130(5)
N1 0.0155(6) 0.0164(6) 0.0182(6) 0.0020(5) -0.0030(5) -0.0053(5)
N2 0.0161(6) 0.0156(6) 0.0190(6) 0.0026(5) -0.0015(5) -0.0069(5)
N3 0.0143(6) 0.0169(6) 0.0206(6) 0.0027(5) -0.0031(5) -0.0066(5)
C1 0.0183(7) 0.0168(7) 0.0183(7) 0.0019(5) -0.0045(6) -0.0074(6)
C2 0.0212(8) 0.0205(7) 0.0230(8) -0.0011(6) -0.0035(6) -0.0055(6)
C3 0.0258(8) 0.0158(7) 0.0288(8) 0.0037(6) -0.0105(7) -0.0052(6)
C4 0.0287(8) 0.0186(7) 0.0227(7) 0.0053(6) -0.0100(6) -0.0112(6)
C5 0.0253(8) 0.0251(8) 0.0181(7) 0.0042(6) -0.0050(6) -0.0161(6)
C6 0.0209(7) 0.0269(8) 0.0174(7) -0.0030(6) 0.0000(6) -0.0134(6)
C7 0.0171(7) 0.0174(7) 0.0222(7) -0.0005(5) -0.0035(6) -0.0070(6)
C8 0.0175(7) 0.0172(7) 0.0179(7) 0.0020(5) -0.0042(5) -0.0086(6)
C9 0.0175(7) 0.0180(7) 0.0182(7) 0.0016(5) -0.0051(6) -0.0088(6)
C10 0.0214(8) 0.0199(7) 0.0186(7) 0.0031(5) -0.0069(6) -0.0114(6)
C11 0.0227(8) 0.0204(7) 0.0193(7) -0.0009(6) -0.0055(6) -0.0077(6)
C12 0.0165(7) 0.0228(8) 0.0256(8) 0.0007(6) 0.0034(6) -0.0077(6)
C13 0.0150(7) 0.0150(7) 0.0192(7) 0.0001(5) -0.0013(5) -0.0058(5)
C14 0.0153(7) 0.0156(7) 0.0174(7) 0.0019(5) -0.0019(5) -0.0054(5)
C15 0.0167(7) 0.0154(7) 0.0185(7) 0.0015(5) -0.0010(5) -0.0056(6)
C16 0.0168(7) 0.0161(7) 0.0145(6) -0.0005(5) 0.0006(5) -0.0056(6)
C17 0.0152(7) 0.0157(7) 0.0158(7) -0.0015(5) -0.0003(5) -0.0047(6)
C18 0.0169(7) 0.0263(8) 0.0319(8) 0.0052(6) -0.0070(6) -0.0103(6)
C19 0.0228(8) 0.0174(7) 0.0255(8) 0.0042(6) -0.0026(6) -0.0099(6)

loop_
_atom_type_symbol
_atom_type_description
_atom_type_scat_dispersion_real
_atom_type_scat_dispersion_imag
_atom_type_scat_source
C C 0.0033 0.0016 'International Tables Vol C Tables 4.2.6.8 and 6.1.1.4'
H H 0.0000 0.0000 'International Tables Vol C Tables 4.2.6.8 and 6.1.1.4'
N N 0.0061 0.0033 'International Tables Vol C Tables 4.2.6.8 and 6.1.1.4'
O O 0.0106 0.0060 'International Tables Vol C Tables 4.2.6.8 and 6.1.1.4'

loop_
_geom_angle_atom_site_label_1
_geom_angle_atom_site_label_2
_geom_angle_atom_site_label_3
_geom_angle
C1 N1 C12 114.71(11)
C1 N1 C11 108.01(11)
C12 N1 C11 108.86(11)
C1 N1 C13 103.96(10)
C12 N1 C13 109.86(10)
C11 N1 C13 111.39(10)
C16 N2 C17 124.23(11)
C16 N2 C19 116.72(11)
C17 N2 C19 118.94(11)
C16 N3 C15 124.03(12)
C16 N3 C18 116.88(12)
C15 N3 C18 119.05(11)
C2 C1 C9 121.77(13)
C2 C1 N1 129.18(13)
C9 C1 N1 108.74(12)
C1 C2 C3 116.59(14)
C4 C3 C2 122.73(14)
C3 C4 C10 120.46(13)
C6 C5 C10 119.97(13)
C5 C6 C7 122.55(14)
C8 C7 C6 118.56(13)
C7 C8 C9 118.63(13)
C7 C8 C13 131.91(13)
C9 C8 C13 109.10(12)
C1 C9 C8 113.07(13)
C1 C9 C10 122.49(13)
C8 C9 C10 124.43(14)
C9 C10 C5 115.85(13)
C9 C10 C4 115.93(14)
C5 C10 C4 128.20(13)
C14 C13 C8 121.21(12)
C14 C13 N1 115.54(11)
C8 C13 N1 101.36(10)
C15 C14 C17 122.05(12)
C15 C14 C13 122.14(12)
C17 C14 C13 115.66(12)
O3 C15 C14 126.33(13)
O3 C15 N3 117.27(12)
C14 C15 N3 116.40(12)
O2 C16 N2 121.52(12)
O2 C16 N3 121.52(13)
N2 C16 N3 116.96(12)
O1 C17 N2 118.38(12)
O1 C17 C14 125.42(13)
N2 C17 C14 116.17(12)

loop_
_geom_bond_atom_site_label_1
_geom_bond_atom_site_label_2
_geom_bond_distance
O1 C17 1.2394(17)
O2 C16 1.2323(17)
O3 C15 1.2452(17)
N1 C1 1.4856(18)
N1 C12 1.4963(18)
N1 C11 1.5039(17)
N1 C13 1.6267(18)
N2 C16 1.3762(18)
N2 C17 1.4168(18)
N2 C19 1.4695(17)
N3 C16 1.3773(18)
N3 C15 1.4207(18)
N3 C18 1.4654(18)
C1 C2 1.364(2)
C1 C9 1.396(2)
C2 C3 1.426(2)
C3 C4 1.375(2)
C4 C10 1.425(2)
C5 C6 1.377(2)
C5 C10 1.418(2)
C6 C7 1.425(2)
C7 C8 1.367(2)
C8 C9 1.401(2)
C8 C13 1.5116(19)
C9 C10 1.406(2)
C13 C14 1.4774(19)
C14 C15 1.4111(19)
C14 C17 1.4229(19)
